data_7155262
loop_
_publ_author_name
'Subba Reddy, B. V.'
'Biradar, Dhanraj O.'
'Vikram Reddy, Y.'
'Yadav, J. S.'
'Singarapu, Kiran Kumar'
'Sridhar, B.'

_publ_section_title
;
 Substitution dependent stereoselective construction of bicyclic lactones
 and its application to the total synthesis of pyranopyran, tetraketide
 and polyrhacitide A.
;
_journal_issue 37
_journal_name_full 'Organic &amp; biomolecular chemistry'
_journal_page_first 8832
_journal_page_last 8837
_journal_paper_doi 10.1039/c6ob01686c
_journal_volume 14
_journal_year 2016
_chemical_absolute_configuration rmad
_chemical_formula_moiety 'C13 H13 Cl O3'
_chemical_formula_sum 'C13 H13 Cl O3'
_chemical_formula_weight 252.68
_space_group_crystal_system monoclinic
_space_group_IT_number 4
_space_group_name_Hall 'P 2yb'
_space_group_name_H-M_alt 'P 1 21 1'
_symmetry_space_group_name_Hall 'P 2yb'
_symmetry_space_group_name_H-M 'P 1 21 1'
_atom_sites_solution_hydrogens geom
_audit_creation_method SHELXL-2014/7
_audit_update_record
;
2015-11-12 deposited with the CCDC.
2016-08-23 downloaded from the CCDC.
;
_cell_angle_alpha 90
_cell_angle_beta 94.573(3)
_cell_angle_gamma 90
_cell_formula_units_Z 2
_cell_length_a 7.1086(14)
_cell_length_b 6.9376(14)
_cell_length_c 12.442(3)
_cell_measurement_reflns_used 2882
_cell_measurement_temperature 294(2)
_cell_measurement_theta_max 24.61
_cell_measurement_theta_min 2.87
_cell_volume 611.6(2)
_computing_cell_refinement 'SAINT (Bruker, 2001)'
_computing_data_collection 'SMART (Bruker, 2001)'
_computing_data_reduction 'SAINT (Bruker, 2001)'
_computing_molecular_graphics 'SHELXL2014 (Sheldrick, 2015)'
_computing_publication_material 'SHELXL2014 (Sheldrick, 2015)'
_computing_structure_refinement 'SHELXL-2014/7 (Sheldrick, 2015)'
_computing_structure_solution 'SHELXL-2014/7 (Sheldrick, 2015)'
_diffrn_ambient_temperature 294(2)
_diffrn_measured_fraction_theta_full 1.000
_diffrn_measured_fraction_theta_max 0.957
_diffrn_measurement_device_type 'Bruker SMART APEX CCD area-detector'
_diffrn_measurement_method \w
_diffrn_radiation_type MoK\a
_diffrn_radiation_wavelength 0.71073
_diffrn_reflns_av_R_equivalents 0.0251
_diffrn_reflns_av_unetI/netI 0.0286
_diffrn_reflns_Laue_measured_fraction_full 1.000
_diffrn_reflns_Laue_measured_fraction_max 0.957
_diffrn_reflns_limit_h_max 9
_diffrn_reflns_limit_h_min -9
_diffrn_reflns_limit_k_max 9
_diffrn_reflns_limit_k_min -8
_diffrn_reflns_limit_l_max 15
_diffrn_reflns_limit_l_min -16
_diffrn_reflns_number 6788
_diffrn_reflns_point_group_measured_fraction_full 0.998
_diffrn_reflns_point_group_measured_fraction_max 0.926
_diffrn_reflns_theta_full 25.242
_diffrn_reflns_theta_max 28.383
_diffrn_reflns_theta_min 1.642
_exptl_absorpt_coefficient_mu 0.305
_exptl_absorpt_correction_T_max 0.98
_exptl_absorpt_correction_T_min 0.92
_exptl_absorpt_correction_type multi-scan
_exptl_absorpt_process_details 'SADABS; Bruker,2001'
_exptl_crystal_colour colorless
_exptl_crystal_density_diffrn 1.372
_exptl_crystal_description block
_exptl_crystal_F_000 264
_exptl_crystal_size_max 0.150
_exptl_crystal_size_mid 0.130
_exptl_crystal_size_min 0.080
_refine_diff_density_max 0.240
_refine_diff_density_min -0.146
_refine_diff_density_rms 0.037
_refine_ls_abs_structure_details
;
 Flack x determined using 880 quotients [(I+)-(I-)]/[(I+)+(I-)]
 (Parsons, Flack and Wagner, Acta Cryst. B69 (2013) 249-259).
;
_refine_ls_abs_structure_Flack 0.07(3)
_refine_ls_extinction_method none
_refine_ls_goodness_of_fit_ref 1.013
_refine_ls_hydrogen_treatment constr
_refine_ls_matrix_type full
_refine_ls_number_parameters 154
_refine_ls_number_reflns 2841
_refine_ls_number_restraints 1
_refine_ls_restrained_S_all 1.013
_refine_ls_R_factor_all 0.0535
_refine_ls_R_factor_gt 0.0418
_refine_ls_shift/su_max 0.000
_refine_ls_shift/su_mean 0.000
_refine_ls_structure_factor_coef Fsqd
_refine_ls_weighting_details 'w=1/[\s^2^(Fo^2^)+(0.0476P)^2^+0.1148P] where P=(Fo^2^+2Fc^2^)/3'
_refine_ls_weighting_scheme calc
_refine_ls_wR_factor_gt 0.0965
_refine_ls_wR_factor_ref 0.1040
_reflns_Friedel_coverage 0.790
_reflns_Friedel_fraction_full 0.996
_reflns_Friedel_fraction_max 0.890
_reflns_number_gt 2359
_reflns_number_total 2841
_reflns_threshold_expression 'I > 2\s(I)'
_cod_data_source_file c6ob01686c2.cif
_cod_data_source_block AY51
_cod_depositor_comments
;Adding full bibliography for 7155262.cif.

 Adding full bibliography for 7155262.cif.
;
_cod_original_cell_volume 611.7(2)
_cod_database_code 7155262
_shelx_shelxl_version_number 2014/7
_shelx_space_group_comment
;
The symmetry employed for this shelxl refinement is uniquely defined
by the following loop, which should always be used as a source of
symmetry information in preference to the above space-group names.
They are only intended as comments.
;
_shelx_estimated_absorpt_t_min 0.956
_shelx_estimated_absorpt_t_max 0.976

loop_
_space_group_symop_operation_xyz
'x, y, z'
'-x, y+1/2, -z'

loop_
_atom_site_label
_atom_site_type_symbol
_atom_site_fract_x
_atom_site_fract_y
_atom_site_fract_z
_atom_site_U_iso_or_equiv
_atom_site_adp_type
_atom_site_occupancy
_atom_site_site_symmetry_order
_atom_site_calc_flag
_atom_site_refinement_flags_posn
_atom_site_refinement_flags_adp
C2 C -0.0675(4) 1.0034(5) 0.8974(3) 0.0548(8) Uani 1 1 d . .
C3 C -0.0094(5) 1.1434(5) 0.8159(3) 0.0612(8) Uani 1 1 d . .
H3A H -0.0290 1.2730 0.8421 0.073 Uiso 1 1 calc R U
H3B H -0.0902 1.1269 0.7500 0.073 Uiso 1 1 calc R U
C4 C 0.1936(5) 1.1238(4) 0.7901(3) 0.0553(7) Uani 1 1 d . .
H4 H 0.2322 1.2377 0.7508 0.066 Uiso 1 1 calc R U
C5 C 0.3121(4) 1.1053(5) 0.8957(3) 0.0626(9) Uani 1 1 d . .
H5A H 0.4453 1.1093 0.8839 0.075 Uiso 1 1 calc R U
H5B H 0.2846 1.2097 0.9440 0.075 Uiso 1 1 calc R U
C6 C 0.2625(4) 0.9165(5) 0.9426(2) 0.0567(8) Uani 1 1 d . .
H6 H 0.3334 0.9026 1.0130 0.068 Uiso 1 1 calc R U
C7 C 0.3160(5) 0.7508(5) 0.8708(2) 0.0561(8) Uani 1 1 d . .
H7A H 0.2168 0.6545 0.8675 0.067 Uiso 1 1 calc R U
H7B H 0.4309 0.6908 0.9020 0.067 Uiso 1 1 calc R U
C8 C 0.3460(4) 0.8194(4) 0.7569(2) 0.0444(6) Uani 1 1 d . .
H8 H 0.4697 0.8817 0.7567 0.053 Uiso 1 1 calc R U
C11 C 0.3343(4) 0.6571(4) 0.6765(2) 0.0466(6) Uani 1 1 d . .
C12 C 0.1676(5) 0.6224(5) 0.6129(3) 0.0646(9) Uani 1 1 d . .
H12 H 0.0630 0.6998 0.6216 0.077 Uiso 1 1 calc R U
C13 C 0.1533(7) 0.4777(8) 0.5381(4) 0.0941(14) Uani 1 1 d . .
H13 H 0.0406 0.4587 0.4962 0.113 Uiso 1 1 calc R U
C14 C 0.3035(8) 0.3618(8) 0.5251(4) 0.1026(16) Uani 1 1 d . .
H14 H 0.2931 0.2640 0.4739 0.123 Uiso 1 1 calc R U
C15 C 0.4703(7) 0.3872(6) 0.5865(3) 0.0854(13) Uani 1 1 d . .
H15 H 0.5727 0.3069 0.5777 0.103 Uiso 1 1 calc R U
C16 C 0.4841(5) 0.5351(5) 0.6622(3) 0.0591(8) Uani 1 1 d . .
Cl1 Cl 0.69655(13) 0.56808(16) 0.73964(9) 0.0843(4) Uani 1 1 d . .
O1 O 0.0616(3) 0.9067(4) 0.95816(17) 0.0627(6) Uani 1 1 d . .
O9 O 0.2023(3) 0.9550(3) 0.72366(15) 0.0520(5) Uani 1 1 d . .
O10 O -0.2300(3) 0.9781(5) 0.9141(2) 0.0847(9) Uani 1 1 d . .

loop_
_atom_site_aniso_label
_atom_site_aniso_U_11
_atom_site_aniso_U_22
_atom_site_aniso_U_33
_atom_site_aniso_U_23
_atom_site_aniso_U_13
_atom_site_aniso_U_12
C2 0.0473(16) 0.0603(19) 0.0576(18) -0.0143(15) 0.0093(13) 0.0041(14)
C3 0.0605(19) 0.063(2) 0.0603(18) -0.0004(16) 0.0037(15) 0.0237(15)
C4 0.0653(18) 0.0383(15) 0.0649(18) 0.0047(14) 0.0205(15) 0.0044(13)
C5 0.0442(16) 0.068(2) 0.076(2) -0.0279(18) 0.0074(14) -0.0017(15)
C6 0.0518(16) 0.076(2) 0.0403(14) -0.0058(15) -0.0053(12) 0.0182(16)
C7 0.066(2) 0.0614(19) 0.0404(15) 0.0041(14) 0.0031(13) 0.0211(16)
C8 0.0408(14) 0.0489(16) 0.0440(14) 0.0005(12) 0.0066(11) 0.0062(12)
C11 0.0545(16) 0.0457(15) 0.0416(14) 0.0044(12) 0.0158(12) 0.0038(12)
C12 0.066(2) 0.070(2) 0.0579(18) -0.0128(17) 0.0056(15) 0.0032(17)
C13 0.098(3) 0.105(4) 0.079(3) -0.035(3) 0.003(2) -0.006(3)
C14 0.114(4) 0.105(4) 0.092(3) -0.047(3) 0.025(3) -0.010(3)
C15 0.103(3) 0.067(2) 0.094(3) -0.008(2) 0.053(3) 0.019(2)
C16 0.0646(18) 0.0554(18) 0.0608(19) 0.0056(15) 0.0276(15) 0.0107(15)
Cl1 0.0586(5) 0.0958(8) 0.1000(7) 0.0130(6) 0.0158(4) 0.0317(5)
O1 0.0597(13) 0.0739(16) 0.0569(12) 0.0113(12) 0.0194(10) 0.0129(12)
O9 0.0600(12) 0.0480(11) 0.0477(11) 0.0024(9) 0.0023(9) 0.0162(9)
O10 0.0468(13) 0.101(2) 0.109(2) -0.0173(17) 0.0206(12) -0.0057(13)

loop_
_atom_type_symbol
_atom_type_description
_atom_type_scat_dispersion_real
_atom_type_scat_dispersion_imag
_atom_type_scat_source
C C 0.0033 0.0016 'International Tables Vol C Tables 4.2.6.8 and 6.1.1.4'
H H 0.0000 0.0000 'International Tables Vol C Tables 4.2.6.8 and 6.1.1.4'
O O 0.0106 0.0060 'International Tables Vol C Tables 4.2.6.8 and 6.1.1.4'
Cl Cl 0.1484 0.1585 'International Tables Vol C Tables 4.2.6.8 and 6.1.1.4'

loop_
_geom_angle_atom_site_label_1
_geom_angle_atom_site_label_2
_geom_angle_atom_site_label_3
_geom_angle
O10 C2 O1 117.3(3)
O10 C2 C3 122.5(3)
O1 C2 C3 120.2(3)
C2 C3 C4 114.1(3)
C2 C3 H3A 108.7
C4 C3 H3A 108.7
C2 C3 H3B 108.7
C4 C3 H3B 108.7
H3A C3 H3B 107.6
O9 C4 C3 106.3(3)
O9 C4 C5 112.6(3)
C3 C4 C5 107.4(3)
O9 C4 H4 110.1
C3 C4 H4 110.1
C5 C4 H4 110.1
C6 C5 C4 106.4(3)
C6 C5 H5A 110.4
C4 C5 H5A 110.4
C6 C5 H5B 110.4
C4 C5 H5B 110.4
H5A C5 H5B 108.6
O1 C6 C5 111.0(2)
O1 C6 C7 109.6(3)
C5 C6 C7 110.9(3)
O1 C6 H6 108.4
C5 C6 H6 108.4
C7 C6 H6 108.4
C6 C7 C8 111.7(3)
C6 C7 H7A 109.3
C8 C7 H7A 109.3
C6 C7 H7B 109.3
C8 C7 H7B 109.3
H7A C7 H7B 108.0
O9 C8 C11 107.5(2)
O9 C8 C7 109.0(2)
C11 C8 C7 112.3(2)
O9 C8 H8 109.3
C11 C8 H8 109.3
C7 C8 H8 109.3
C16 C11 C12 116.8(3)
C16 C11 C8 122.8(3)
C12 C11 C8 120.5(3)
C13 C12 C11 121.8(4)
C13 C12 H12 119.1
C11 C12 H12 119.1
C14 C13 C12 120.0(4)
C14 C13 H13 120.0
C12 C13 H13 120.0
C13 C14 C15 120.8(4)
C13 C14 H14 119.6
C15 C14 H14 119.6
C14 C15 C16 118.9(4)
C14 C15 H15 120.5
C16 C15 H15 120.5
C11 C16 C15 121.7(4)
C11 C16 Cl1 119.4(3)
C15 C16 Cl1 118.9(3)
C2 O1 C6 122.8(3)
C8 O9 C4 115.7(2)

loop_
_geom_bond_atom_site_label_1
_geom_bond_atom_site_label_2
_geom_bond_distance
C2 O10 1.203(4)
C2 O1 1.325(4)
C2 C3 1.486(5)
C3 C4 1.509(5)
C3 H3A 0.9700
C3 H3B 0.9700
C4 O9 1.437(4)
C4 C5 1.509(5)
C4 H4 0.9800
C5 C6 1.487(5)
C5 H5A 0.9700
C5 H5B 0.9700
C6 O1 1.458(4)
C6 C7 1.523(4)
C6 H6 0.9800
C7 C8 1.526(4)
C7 H7A 0.9700
C7 H7B 0.9700
C8 O9 1.425(3)
C8 C11 1.504(4)
C8 H8 0.9800
C11 C16 1.383(4)
C11 C12 1.392(5)
C12 C13 1.367(6)
C12 H12 0.9300
C13 C14 1.356(7)
C13 H13 0.9300
C14 C15 1.370(6)
C14 H14 0.9300
C15 C16 1.391(5)
C15 H15 0.9300
C16 Cl1 1.740(4)

loop_
_geom_torsion_atom_site_label_1
_geom_torsion_atom_site_label_2
_geom_torsion_atom_site_label_3
_geom_torsion_atom_site_label_4
_geom_torsion
O10 C2 C3 C4 -167.5(3)
O1 C2 C3 C4 15.4(4)
C2 C3 C4 O9 74.9(3)
C2 C3 C4 C5 -46.0(4)
O9 C4 C5 C6 -49.1(3)
C3 C4 C5 C6 67.6(3)
C4 C5 C6 O1 -58.6(3)
C4 C5 C6 C7 63.5(3)
O1 C6 C7 C8 104.9(3)
C5 C6 C7 C8 -18.0(4)
C6 C7 C8 O9 -41.8(3)
C6 C7 C8 C11 -160.8(3)
O9 C8 C11 C16 158.3(3)
C7 C8 C11 C16 -81.8(3)
O9 C8 C11 C12 -22.2(4)
C7 C8 C11 C12 97.7(3)
C16 C11 C12 C13 -1.4(5)
C8 C11 C12 C13 179.1(4)
C11 C12 C13 C14 0.7(7)
C12 C13 C14 C15 0.3(9)
C13 C14 C15 C16 -0.5(8)
C12 C11 C16 C15 1.2(5)
C8 C11 C16 C15 -179.3(3)
C12 C11 C16 Cl1 -179.5(2)
C8 C11 C16 Cl1 0.0(4)
C14 C15 C16 C11 -0.3(6)
C14 C15 C16 Cl1 -179.6(4)
O10 C2 O1 C6 176.8(3)
C3 C2 O1 C6 -6.0(4)
C5 C6 O1 C2 28.5(4)
C7 C6 O1 C2 -94.3(3)
C11 C8 O9 C4 -178.8(2)
C7 C8 O9 C4 59.2(3)
C3 C4 O9 C8 -129.6(3)
C5 C4 O9 C8 -12.2(4)
